data_1010975
loop_
_publ_author_name
'Steenberg, B'

_publ_section_title 'The Crystal Structure of Cu3 As and Cu3 P'
_journal_coden_ASTM ARKGAJ
_journal_issue 2
_journal_name_full 'Arkiv foer Kemi, Mineralogi och Geologi, A'
_journal_page_first 1
_journal_page_last 15
_journal_volume 12
_journal_year 1938
_chemical_compound_source 'from Mina San Antonio, Copiapa, Chile'
_chemical_formula_structural 'Cu3 As'
_chemical_formula_sum 'As Cu3'
_chemical_name_mineral 'Domeykite low'
_chemical_name_systematic 'Copper(I) arsenide'
_space_group_IT_number 220
_symmetry_cell_setting cubic
_symmetry_Int_Tables_number 220
_symmetry_space_group_name_Hall 'I -4bd 2c 3'
_symmetry_space_group_name_H-M 'I -4 3 d'
_cell_angle_alpha 90
_cell_angle_beta 90
_cell_angle_gamma 90
_cell_formula_units_Z 16
_cell_length_a 9.611
_cell_length_b 9.611
_cell_length_c 9.611
_cell_volume 887.8
_exptl_crystal_density_meas 8.01(9)
_cod_database_code 1010975

loop_
_symmetry_equiv_pos_as_xyz
x,y,z
1/2+x,1/2-y,-z
-x,1/2+y,1/2-z
1/2-x,-y,1/2+z
1/4+x,1/4+z,1/4+y
3/4+x,1/4-z,3/4-y
1/4-x,3/4-z,3/4+y
3/4-x,3/4+z,1/4-y
y,z,x
1/2-y,-z,1/2+x
1/2+y,1/2-z,-x
-y,1/2+z,1/2-x
1/4+z,1/4+y,1/4+x
1/4-z,3/4-y,3/4+x
3/4-z,3/4+y,1/4-x
3/4+z,1/4-y,3/4-x
z,x,y
-z,1/2+x,1/2-y
1/2-z,-x,1/2+y
1/2+z,1/2-x,-y
1/4+y,1/4+x,1/4+z
3/4-y,3/4+x,1/4-z
3/4+y,1/4-x,3/4-z
1/4-y,3/4-x,3/4+z
1/2+x,1/2+y,1/2+z
x,-y,1/2-z
1/2-x,y,-z
-x,1/2-y,z
3/4+x,3/4+z,3/4+y
1/4+x,3/4-z,1/4-y
3/4-x,1/4-z,1/4+y
1/4-x,1/4+z,3/4-y
1/2+y,1/2+z,1/2+x
-y,1/2-z,x
y,-z,1/2-x
1/2-y,z,-x
3/4+z,3/4+y,3/4+x
3/4-z,1/4-y,1/4+x
1/4-z,1/4+y,3/4-x
1/4+z,3/4-y,1/4-x
1/2+z,1/2+x,1/2+y
1/2-z,x,-y
-z,1/2-x,y
z,-x,1/2-y
3/4+y,3/4+x,3/4+z
1/4-y,1/4+x,3/4-z
1/4+y,3/4-x,1/4-z
3/4-y,1/4-x,1/4+z

loop_
_atom_site_label
_atom_site_type_symbol
_atom_site_symmetry_multiplicity
_atom_site_Wyckoff_symbol
_atom_site_fract_x
_atom_site_fract_y
_atom_site_fract_z
_atom_site_occupancy
_atom_site_attached_hydrogens
_atom_site_calc_flag
As1 As3- 16 c -0.03 -0.03 -0.03 1. 0 d
Cu1 Cu1+ 48 e -0.03 0.12 0.2 1. 0 d

loop_
_atom_type_symbol
_atom_type_oxidation_number
As3- -3.000
Cu1+ 1.000
